data_4024935
loop_
_publ_author_name
'Bret R. Van Ausdall'
'Jeremy L. Glass'
'Kelly M. Wiggins'
'Atta M. Aarif'
'Janis Louie'

_publ_section_title
;
A Systematic Investigation of Factors Influencing the Decarboxylation of
Imidazolium Carboxylates
;
_journal_name_full 'Journal of Organic Chemistry'
_journal_page_first 7935
_journal_page_last 7942
_journal_paper_doi 10.1021/jo901791k
_journal_volume 74
_journal_year 2009
_chemical_formula_moiety 'C8 H12 N2 O2'
_chemical_formula_sum 'C8 H12 N2 O2'
_chemical_formula_weight 168.20
_chemical_name_systematic
; 
 ? 
;
_space_group_IT_number 96
_symmetry_cell_setting tetragonal
_symmetry_space_group_name_Hall 'P 4nw 2abw'
_symmetry_space_group_name_H-M 'P 43 21 2'
_atom_sites_solution_hydrogens geom
_atom_sites_solution_primary direct
_atom_sites_solution_secondary difmap
_audit_creation_method SHELXL-97
_cell_angle_alpha 90.00
_cell_angle_beta 90.00
_cell_angle_gamma 90.00
_cell_formula_units_Z 4
_cell_length_a 6.10930(10)
_cell_length_b 6.10930(10)
_cell_length_c 22.3025(7)
_cell_measurement_reflns_used 969
_cell_measurement_temperature 150(1)
_cell_measurement_theta_max 27.485
_cell_measurement_theta_min 1.018
_cell_volume 832.41(3)
_computing_cell_refinement DENZO-SMN
_computing_data_collection 'Nonius COLLECT'
_computing_data_reduction DENZO-SMN
_computing_molecular_graphics 'WinGX, Ortep3'
_computing_structure_refinement 'SHELXL-97 (Sheldrick, 1997)'
_computing_structure_solution SIR97
_diffrn_ambient_temperature 150(1)
_diffrn_measured_fraction_theta_full 0.989
_diffrn_measured_fraction_theta_max 0.989
_diffrn_measurement_device_type 'Nonius KappaCCD Diffractometer'
_diffrn_radiation_monochromator graphite
_diffrn_radiation_source 'fine-focus sealed tube'
_diffrn_radiation_type MoK\a
_diffrn_radiation_wavelength 0.71073
_diffrn_reflns_av_R_equivalents 0.0216
_diffrn_reflns_av_sigmaI/netI 0.0300
_diffrn_reflns_limit_h_max 8
_diffrn_reflns_limit_h_min -8
_diffrn_reflns_limit_k_max 5
_diffrn_reflns_limit_k_min -5
_diffrn_reflns_limit_l_max 29
_diffrn_reflns_limit_l_min -20
_diffrn_reflns_number 1593
_diffrn_reflns_theta_full 27.81
_diffrn_reflns_theta_max 27.81
_diffrn_reflns_theta_min 3.46
_exptl_absorpt_coefficient_mu 0.098
_exptl_absorpt_correction_T_max 0.9759
_exptl_absorpt_correction_T_min 0.9665
_exptl_absorpt_correction_type multi-scan
_exptl_absorpt_process_details 'DENZO-SMN (Otwinowski & Minor, 1997)'
_exptl_crystal_colour 'pale yellow'
_exptl_crystal_density_diffrn 1.342
_exptl_crystal_density_method 'not measured'
_exptl_crystal_description prism
_exptl_crystal_F_000 360
_exptl_crystal_size_max 0.35
_exptl_crystal_size_mid 0.35
_exptl_crystal_size_min 0.25
_refine_diff_density_max 0.272
_refine_diff_density_min -0.234
_refine_diff_density_rms 0.035
_refine_ls_abs_structure_details 'Flack H D (1983), Acta Cryst. A39, 876-881'
_refine_ls_abs_structure_Flack 0(2)
_refine_ls_extinction_coef 0.055(15)
_refine_ls_extinction_expression Fc^*^=kFc[1+0.001xFc^2^\l^3^/sin(2\q)]^-1/4^
_refine_ls_extinction_method SHELXL
_refine_ls_goodness_of_fit_ref 1.078
_refine_ls_hydrogen_treatment mixed
_refine_ls_matrix_type full
_refine_ls_number_parameters 77
_refine_ls_number_reflns 977
_refine_ls_number_restraints 0
_refine_ls_restrained_S_all 1.078
_refine_ls_R_factor_all 0.0382
_refine_ls_R_factor_gt 0.0346
_refine_ls_shift/su_max 0.001
_refine_ls_shift/su_mean 0.000
_refine_ls_structure_factor_coef Fsqd
_refine_ls_weighting_details 'calc w=1/[\s^2^(Fo^2^)+(0.0354P)^2^+0.2580P] where P=(Fo^2^+2Fc^2^)/3'
_refine_ls_weighting_scheme calc
_refine_ls_wR_factor_gt 0.0858
_refine_ls_wR_factor_ref 0.0883
_reflns_number_gt 918
_reflns_number_total 977
_reflns_threshold_expression >2sigma(I)
_cod_data_source_file jo901791k_si_002.cif
_cod_data_source_block jl026
_cod_depositor_comments
;
The following automatic conversions were performed:
'_exptl_absorpt_correction_type' value 'Multi-scan' changed to
'multi-scan' according to
'/home/saulius/struct/CIF-dictionaries/cif_core.dic' dictionary named
'cif_core.dic' version 2.4.1 from 2010-06-29.

Automatic conversion script
Id: cif_fix_enum 1527 2010-12-29 10:47:43Z saulius 
;
_cod_original_sg_symbol_H-M P43212
_cod_database_code 4024935

loop_
_symmetry_equiv_pos_as_xyz
'x, y, z'
'-x, -y, z+1/2'
'x+1/2, -y+1/2, -z+1/4'
'-x+1/2, y+1/2, -z+3/4'
'-y, -x, -z+1/2'
'y, x, -z'
'y+1/2, -x+1/2, z+1/4'
'-y+1/2, x+1/2, z+3/4'

loop_
_atom_site_label
_atom_site_type_symbol
_atom_site_fract_x
_atom_site_fract_y
_atom_site_fract_z
_atom_site_U_iso_or_equiv
_atom_site_adp_type
_atom_site_occupancy
_atom_site_symmetry_multiplicity
_atom_site_calc_flag
_atom_site_refinement_flags
_atom_site_disorder_assembly
_atom_site_disorder_group
O1 O 0.4729(2) 0.3977(2) 0.95229(5) 0.0420(4) Uani 1 1 d . . .
N1 N 0.8468(2) 0.68808(19) 0.96254(5) 0.0200(3) Uani 1 1 d . . .
C1 C 0.4960 0.4960 1.0000 0.0236(4) Uani 1 2 d S . .
C2 C 0.6720 0.6720 1.0000 0.0196(4) Uani 1 2 d S . .
C3 C 0.9708(2) 0.8715(2) 0.97652(6) 0.0204(3) Uani 1 1 d . . .
C4 C 1.1697(2) 0.9331(3) 0.94190(7) 0.0271(3) Uani 1 1 d . . .
C5 C 0.9135(3) 0.5298(3) 0.91646(7) 0.0288(4) Uani 1 1 d . . .
H4A H 1.268(3) 0.815(3) 0.9417(8) 0.037(5) Uiso 1 1 d . . .
H4B H 1.237(3) 1.065(3) 0.9603(9) 0.040(5) Uiso 1 1 d . . .
H4C H 1.125(3) 0.963(3) 0.8991(8) 0.039(5) Uiso 1 1 d . . .
H5A H 1.054(4) 0.465(3) 0.9263(8) 0.039(5) Uiso 1 1 d . . .
H5B H 0.931(3) 0.609(4) 0.8780(9) 0.044(6) Uiso 1 1 d . . .
H5C H 0.804(4) 0.424(4) 0.9140(10) 0.052(6) Uiso 1 1 d . . .

loop_
_atom_site_aniso_label
_atom_site_aniso_U_11
_atom_site_aniso_U_22
_atom_site_aniso_U_33
_atom_site_aniso_U_23
_atom_site_aniso_U_13
_atom_site_aniso_U_12
O1 0.0439(7) 0.0442(7) 0.0378(6) -0.0138(5) 0.0036(6) -0.0220(5)
N1 0.0202(6) 0.0190(6) 0.0209(5) 0.0002(4) 0.0015(4) -0.0022(4)
C1 0.0240(12) 0.017 0.0298(9) 0.000 0.000 -0.0036(7)
C2 0.0254(11) 0.014 0.0193(8) 0.000 0.000 0.0010(7)
C3 0.0194(7) 0.0189(6) 0.0228(6) 0.0029(5) -0.0026(5) -0.0027(5)
C4 0.0223(7) 0.0278(7) 0.0311(7) 0.0040(6) 0.0039(6) -0.0042(6)
C5 0.0305(8) 0.0264(8) 0.0296(7) -0.0075(6) 0.0065(6) -0.0019(6)

loop_
_atom_type_symbol
_atom_type_description
_atom_type_scat_dispersion_real
_atom_type_scat_dispersion_imag
_atom_type_scat_source
C C 0.0033 0.0016 'International Tables Vol C Tables 4.2.6.8 and 6.1.1.4'
H H 0.0000 0.0000 'International Tables Vol C Tables 4.2.6.8 and 6.1.1.4'
N N 0.0061 0.0033 'International Tables Vol C Tables 4.2.6.8 and 6.1.1.4'
O O 0.0106 0.0060 'International Tables Vol C Tables 4.2.6.8 and 6.1.1.4'

loop_
_geom_angle_atom_site_label_1
_geom_angle_atom_site_label_2
_geom_angle_atom_site_label_3
_geom_angle
_geom_angle_site_symmetry_1
_geom_angle_site_symmetry_3
_geom_angle_publ_flag
C2 N1 C3 110.43(9) . . ?
C2 N1 C5 126.88(11) . . ?
C3 N1 C5 122.51(12) . . ?
O1 C1 O1 129.53(11) 6_557 . ?
O1 C1 C2 115.23(5) 6_557 . ?
O1 C1 C2 115.23(5) . . ?
N1 C2 N1 105.31(10) 6_557 . ?
N1 C2 C1 127.35(5) 6_557 . ?
N1 C2 C1 127.34(5) . . ?
C3 C3 N1 106.91(7) 6_557 . ?
C3 C3 C4 130.83(8) 6_557 . ?
N1 C3 C4 122.24(12) . . ?
C3 C4 H4A 109.1(12) . . ?
C3 C4 H4B 109.3(12) . . ?
H4A C4 H4B 111.1(17) . . ?
C3 C4 H4C 108.3(11) . . ?
H4A C4 H4C 108.0(16) . . ?
H4B C4 H4C 110.9(16) . . ?
N1 C5 H5A 110.8(12) . . ?
N1 C5 H5B 108.4(13) . . ?
H5A C5 H5B 107.4(17) . . ?
N1 C5 H5C 107.3(14) . . ?
H5A C5 H5C 111.7(17) . . ?
H5B C5 H5C 111.2(18) . . ?

loop_
_geom_bond_atom_site_label_1
_geom_bond_atom_site_label_2
_geom_bond_distance
_geom_bond_site_symmetry_2
_geom_bond_publ_flag
O1 C1 1.2298(11) . ?
N1 C2 1.3596(11) . ?
N1 C3 1.3879(17) . ?
N1 C5 1.4688(18) . ?
C1 O1 1.2298(11) 6_557 ?
C1 C2 1.5205 . ?
C2 N1 1.3595(11) 6_557 ?
C3 C3 1.354(3) 6_557 ?
C3 C4 1.488(2) . ?
C4 H4A 0.94(2) . ?
C4 H4B 0.99(2) . ?
C4 H4C 1.009(19) . ?
C5 H5A 0.97(2) . ?
C5 H5B 0.99(2) . ?
C5 H5C 0.93(3) . ?

loop_
_geom_torsion_atom_site_label_1
_geom_torsion_atom_site_label_2
_geom_torsion_atom_site_label_3
_geom_torsion_atom_site_label_4
_geom_torsion
_geom_torsion_site_symmetry_1
_geom_torsion_site_symmetry_2
_geom_torsion_site_symmetry_3
_geom_torsion_site_symmetry_4
_geom_torsion_publ_flag
C3 N1 C2 N1 -0.02(7) . . . 6_557 ?
C5 N1 C2 N1 175.16(15) . . . 6_557 ?
C3 N1 C2 C1 179.98(7) . . . . ?
C5 N1 C2 C1 -4.84(15) . . . . ?
O1 C1 C2 N1 -22.41(10) 6_557 . . 6_557 ?
O1 C1 C2 N1 157.59(10) . . . 6_557 ?
O1 C1 C2 N1 157.60(10) 6_557 . . . ?
O1 C1 C2 N1 -22.41(10) . . . . ?
C2 N1 C3 C3 0.06(18) . . . 6_557 ?
C5 N1 C3 C3 -175.37(14) . . . 6_557 ?
C2 N1 C3 C4 -178.56(11) . . . . ?
C5 N1 C3 C4 6.0(2) . . . . ?
